data_7154800
loop_
_publ_author_name
'Kim, Byeong Hyo'
'Bae, Seolhee'
'Go, Ahra'
'Lee, Hyunseung'
'Gong, Cheoloh'
'Lee, Byung Min'

_publ_section_title
;
 Synthesis of two distinct pyrrole moiety-containing arenes from
 nitroanilines using Paal-Knorr followed by an indium-mediated reaction.
;
_journal_issue 1
_journal_name_full 'Organic &amp; biomolecular chemistry'
_journal_page_first 265
_journal_page_last 276
_journal_paper_doi 10.1039/c5ob02101d
_journal_volume 14
_journal_year 2015
_chemical_formula_moiety C23H22N2
_chemical_formula_sum 'C23 H22 N2'
_chemical_formula_weight 326.43
_chemical_melting_point 161.5(5)
_chemical_name_common 1-(2,5-Dimethyl-1H-pyrrol-1-yl)-4-(2-methyl-5-phenyl-1H-pyrrol-1-yl)benzene
_chemical_name_systematic
; 
 2,5-Dimethyl-1-[4-(2-methyl-5-phenyl-1H-pyrrol-1-yl)phenyl]-1H-pyrrole  
;
_space_group_IT_number 19
_symmetry_cell_setting orthorhombic
_symmetry_space_group_name_Hall 'P 2ac 2ab'
_symmetry_space_group_name_H-M 'P 21 21 21'
_atom_sites_solution_hydrogens geom
_atom_sites_solution_primary direct
_atom_sites_solution_secondary difmap
_audit_creation_method SHELXL-97
_audit_update_record
;
2015-07-24 deposited with the CCDC.
2015-11-11 downloaded from the CCDC.
;
_cell_angle_alpha 90.00
_cell_angle_beta 90.00
_cell_angle_gamma 90.00
_cell_formula_units_Z 4
_cell_length_a 6.9535(1)
_cell_length_b 8.5937(1)
_cell_length_c 30.8423(5)
_cell_measurement_reflns_used 9977
_cell_measurement_temperature 296(1)
_cell_measurement_theta_max 26.09
_cell_measurement_theta_min 2.64
_cell_volume 1843.02(5)
_computing_cell_refinement 'Bruker SAINT'
_computing_data_collection 'Bruker APEX2'
_computing_data_reduction 'Bruker SAINT'
_computing_molecular_graphics 'Bruker SHELXTL'
_computing_publication_material 'Bruker SHELXTL'
_computing_structure_refinement 'SHELXL-97 (Sheldrick, 2008)'
_computing_structure_solution 'SHELXS-97 (Sheldrick, 2008)'
_diffrn_ambient_temperature 296(1)
_diffrn_measured_fraction_theta_full 1.000
_diffrn_measured_fraction_theta_max 1.000
_diffrn_measurement_device_type 'Bruker APEX-II CCD'
_diffrn_measurement_method '\f and \w scans'
_diffrn_radiation_monochromator graphite
_diffrn_radiation_source 'fine-focus sealed tube'
_diffrn_radiation_type MoK\a
_diffrn_radiation_wavelength 0.71073
_diffrn_reflns_av_R_equivalents 0.0088
_diffrn_reflns_av_sigmaI/netI 0.0168
_diffrn_reflns_limit_h_max 0
_diffrn_reflns_limit_h_min -9
_diffrn_reflns_limit_k_max 11
_diffrn_reflns_limit_k_min -11
_diffrn_reflns_limit_l_max 41
_diffrn_reflns_limit_l_min 0
_diffrn_reflns_number 4927
_diffrn_reflns_theta_full 28.29
_diffrn_reflns_theta_max 28.29
_diffrn_reflns_theta_min 1.32
_exptl_absorpt_coefficient_mu 0.069
_exptl_absorpt_correction_T_max 0.9926
_exptl_absorpt_correction_T_min 0.9720
_exptl_absorpt_correction_type multi-scan
_exptl_absorpt_process_details 'Bruker SADABS'
_exptl_crystal_colour white
_exptl_crystal_density_diffrn 1.176
_exptl_crystal_density_meas ?
_exptl_crystal_density_method 'not measured'
_exptl_crystal_description parallelepiped
_exptl_crystal_F_000 696
_exptl_crystal_recrystallization_method
'Re-crystallisation from solvent: ethyl acetate/hexane with a trace amount of dichroromethane '
_exptl_crystal_size_max 0.42
_exptl_crystal_size_mid 0.20
_exptl_crystal_size_min 0.11
_refine_diff_density_max 0.195
_refine_diff_density_min -0.159
_refine_diff_density_rms 0.030
_refine_ls_abs_structure_details 'Flack H D (1983), Acta Cryst. A39, 876-881'
_refine_ls_abs_structure_Flack -1(3)
_refine_ls_extinction_method none
_refine_ls_goodness_of_fit_ref 1.038
_refine_ls_hydrogen_treatment refxyz
_refine_ls_matrix_type full
_refine_ls_number_parameters 227
_refine_ls_number_reflns 4581
_refine_ls_number_restraints 0
_refine_ls_restrained_S_all 1.038
_refine_ls_R_factor_all 0.0512
_refine_ls_R_factor_gt 0.0404
_refine_ls_shift/su_max 0.001
_refine_ls_shift/su_mean 0.000
_refine_ls_structure_factor_coef Fsqd
_refine_ls_weighting_details 'calc w=1/[\s^2^(Fo^2^)+(0.0615P)^2^+0.1998P] where P=(Fo^2^+2Fc^2^)/3'
_refine_ls_weighting_scheme calc
_refine_ls_wR_factor_gt 0.1080
_refine_ls_wR_factor_ref 0.1160
_reflns_number_gt 3846
_reflns_number_total 4581
_reflns_threshold_expression >2sigma(I)
_cod_data_source_file c5ob02101d2.cif
_cod_data_source_block 20150713_pl
_cod_depositor_comments
;
The following automatic conversions were performed:

'_chemical_melting_point' value '161-162' was changed to '161.5(5)' -
the average value was taken and precision was estimated.

'_symmetry_cell_setting' value 'Orthorhombic' changed to
'orthorhombic' according to
/usr/data/users/saulius/crontab/automatic-downloads/rss-feeds/RSC/lib/dictionaries/cif_core.dic
dictionary named 'cif_core.dic' version 2.4.2 from 2011-04-26.

'_exptl_crystal_density_meas' value 'none' was changed to '?' - the
value is perceived as not measured.

Automatic conversion script
Id: cif_fix_values 4268 2015-11-12 08:31:59Z antanas 

 Adding full bibliography for 7154800.cif.
;
_cod_original_sg_symbol_H-M P212121
_cod_database_code 7154800

loop_
_symmetry_equiv_pos_as_xyz
'x, y, z'
'-x+1/2, -y, z+1/2'
'x+1/2, -y+1/2, -z'
'-x, y+1/2, -z+1/2'

loop_
_atom_site_label
_atom_site_type_symbol
_atom_site_fract_x
_atom_site_fract_y
_atom_site_fract_z
_atom_site_U_iso_or_equiv
_atom_site_adp_type
_atom_site_occupancy
_atom_site_symmetry_multiplicity
_atom_site_calc_flag
_atom_site_refinement_flags
N1 N 0.59344(16) 0.40109(15) 0.06041(4) 0.0431(3) Uani 1 1 d .
N2 N 1.13851(17) 0.48354(15) 0.19331(4) 0.0439(3) Uani 1 1 d .
C1 C 0.4715(2) 0.27332(19) 0.05552(4) 0.0430(3) Uani 1 1 d .
C2 C 0.3521(2) 0.3076(2) 0.02130(5) 0.0495(4) Uani 1 1 d .
H2A H 0.2554 0.2435 0.0106 0.059 Uiso 1 1 calc R
C3 C 0.4000(2) 0.4548(2) 0.00532(5) 0.0534(4) Uani 1 1 d .
H3A H 0.3405 0.5052 -0.0177 0.064 Uiso 1 1 calc R
C4 C 0.5494(2) 0.51202(19) 0.02943(5) 0.0489(4) Uani 1 1 d .
C5 C 0.4772(2) 0.1296(2) 0.08103(5) 0.0497(4) Uani 1 1 d .
C6 C 0.6377(3) 0.0761(2) 0.10381(6) 0.0637(5) Uani 1 1 d .
H6A H 0.7515 0.1329 0.1033 0.076 Uiso 1 1 calc R
C7 C 0.6275(4) -0.0625(3) 0.12728(7) 0.0847(7) Uani 1 1 d .
H7A H 0.7339 -0.0956 0.1430 0.102 Uiso 1 1 calc R
C8 C 0.4628(5) -0.1508(3) 0.12749(8) 0.0912(8) Uani 1 1 d .
H8A H 0.4571 -0.2427 0.1433 0.109 Uiso 1 1 calc R
C9 C 0.3076(4) -0.1017(3) 0.10409(7) 0.0860(7) Uani 1 1 d .
H9A H 0.1970 -0.1625 0.1034 0.103 Uiso 1 1 calc R
C10 C 0.3124(3) 0.0366(2) 0.08152(6) 0.0663(5) Uani 1 1 d .
H10A H 0.2038 0.0687 0.0663 0.080 Uiso 1 1 calc R
C11 C 0.6550(3) 0.6621(2) 0.02547(7) 0.0689(5) Uani 1 1 d .
H11A H 0.7531 0.6673 0.0473 0.103 Uiso 1 1 calc R
H11B H 0.5669 0.7470 0.0292 0.103 Uiso 1 1 calc R
H11C H 0.7132 0.6687 -0.0027 0.103 Uiso 1 1 calc R
C12 C 0.73241(19) 0.42548(19) 0.09414(4) 0.0419(3) Uani 1 1 d .
C13 C 0.9264(2) 0.4282(2) 0.08417(5) 0.0545(4) Uani 1 1 d .
H13A H 0.9666 0.4152 0.0556 0.065 Uiso 1 1 calc R
C14 C 1.0601(2) 0.4503(2) 0.11664(5) 0.0545(4) Uani 1 1 d .
H14A H 1.1905 0.4540 0.1099 0.065 Uiso 1 1 calc R
C15 C 1.00024(19) 0.46697(18) 0.15935(4) 0.0420(3) Uani 1 1 d .
C16 C 0.8063(2) 0.4650(2) 0.16910(4) 0.0448(3) Uani 1 1 d .
H16A H 0.7661 0.4770 0.1977 0.054 Uiso 1 1 calc R
C17 C 0.67159(19) 0.44520(19) 0.13649(4) 0.0443(3) Uani 1 1 d .
H17A H 0.5410 0.4452 0.1430 0.053 Uiso 1 1 calc R
C18 C 1.1684(2) 0.61784(18) 0.21737(5) 0.0481(3) Uani 1 1 d .
C19 C 1.3005(2) 0.5824(2) 0.24831(5) 0.0562(4) Uani 1 1 d .
H19A H 1.3475 0.6504 0.2692 0.067 Uiso 1 1 calc R
C20 C 1.3542(2) 0.4255(2) 0.24334(5) 0.0556(4) Uani 1 1 d .
H20A H 1.4436 0.3724 0.2602 0.067 Uiso 1 1 calc R
C21 C 1.2519(2) 0.36502(19) 0.20948(5) 0.0466(3) Uani 1 1 d .
C22 C 1.0692(3) 0.7671(2) 0.20727(6) 0.0673(5) Uani 1 1 d .
H22A H 1.1098 0.8456 0.2274 0.101 Uiso 1 1 calc R
H22B H 0.9326 0.7529 0.2095 0.101 Uiso 1 1 calc R
H22C H 1.1012 0.7991 0.1783 0.101 Uiso 1 1 calc R
C23 C 1.2376(3) 0.2024(2) 0.19274(6) 0.0661(5) Uani 1 1 d .
H23A H 1.3282 0.1375 0.2077 0.099 Uiso 1 1 calc R
H23B H 1.2658 0.2014 0.1623 0.099 Uiso 1 1 calc R
H23C H 1.1098 0.1637 0.1974 0.099 Uiso 1 1 calc R

loop_
_atom_site_aniso_label
_atom_site_aniso_U_11
_atom_site_aniso_U_22
_atom_site_aniso_U_33
_atom_site_aniso_U_23
_atom_site_aniso_U_13
_atom_site_aniso_U_12
N1 0.0339(6) 0.0588(7) 0.0365(6) -0.0051(5) -0.0055(5) 0.0005(5)
N2 0.0356(6) 0.0559(7) 0.0400(6) -0.0075(5) -0.0054(5) -0.0008(5)
C1 0.0353(7) 0.0572(9) 0.0364(6) -0.0084(6) 0.0010(6) 0.0011(6)
C2 0.0354(7) 0.0693(10) 0.0438(7) -0.0112(7) -0.0061(6) 0.0009(7)
C3 0.0475(8) 0.0700(10) 0.0426(7) -0.0016(7) -0.0091(6) 0.0095(8)
C4 0.0476(8) 0.0580(9) 0.0412(7) -0.0022(6) -0.0015(6) 0.0046(7)
C5 0.0537(9) 0.0574(9) 0.0380(7) -0.0099(6) 0.0038(6) 0.0032(7)
C6 0.0673(11) 0.0649(11) 0.0589(9) -0.0027(8) -0.0034(8) 0.0152(9)
C7 0.1046(18) 0.0774(14) 0.0722(12) 0.0077(11) 0.0005(12) 0.0312(14)
C8 0.134(2) 0.0604(13) 0.0788(14) 0.0054(10) 0.0230(16) 0.0060(15)
C9 0.116(2) 0.0694(13) 0.0728(12) -0.0031(11) 0.0181(14) -0.0212(14)
C10 0.0728(12) 0.0722(12) 0.0537(9) -0.0069(8) 0.0048(9) -0.0147(10)
C11 0.0764(13) 0.0660(11) 0.0645(11) 0.0039(9) -0.0023(10) -0.0065(10)
C12 0.0317(6) 0.0565(8) 0.0374(6) -0.0064(6) -0.0045(5) 0.0007(6)
C13 0.0361(7) 0.0906(12) 0.0368(7) -0.0130(8) 0.0031(6) 0.0013(8)
C14 0.0301(6) 0.0898(12) 0.0437(7) -0.0126(8) 0.0021(6) -0.0001(8)
C15 0.0350(7) 0.0531(8) 0.0380(6) -0.0055(6) -0.0033(5) -0.0014(6)
C16 0.0371(7) 0.0633(9) 0.0339(6) -0.0062(6) 0.0009(5) 0.0013(7)
C17 0.0296(6) 0.0633(9) 0.0400(7) -0.0041(6) 0.0012(5) 0.0012(7)
C18 0.0455(8) 0.0523(8) 0.0464(8) -0.0067(6) -0.0017(6) -0.0060(7)
C19 0.0490(8) 0.0669(11) 0.0528(8) -0.0121(8) -0.0117(7) -0.0111(8)
C20 0.0413(8) 0.0723(11) 0.0530(8) -0.0009(8) -0.0122(7) 0.0002(8)
C21 0.0350(7) 0.0567(9) 0.0482(8) -0.0035(7) -0.0018(6) 0.0016(6)
C22 0.0758(12) 0.0574(10) 0.0686(11) -0.0052(9) -0.0009(10) 0.0046(10)
C23 0.0634(11) 0.0611(10) 0.0737(12) -0.0132(9) -0.0092(9) 0.0097(9)

loop_
_atom_type_symbol
_atom_type_description
_atom_type_scat_dispersion_real
_atom_type_scat_dispersion_imag
_atom_type_scat_source
C C 0.0033 0.0016 'International Tables Vol C Tables 4.2.6.8 and 6.1.1.4'
H H 0.0000 0.0000 'International Tables Vol C Tables 4.2.6.8 and 6.1.1.4'
N N 0.0061 0.0033 'International Tables Vol C Tables 4.2.6.8 and 6.1.1.4'

loop_
_geom_angle_atom_site_label_1
_geom_angle_atom_site_label_2
_geom_angle_atom_site_label_3
_geom_angle
C4 N1 C1 109.45(12)
C4 N1 C12 123.29(13)
C1 N1 C12 127.03(12)
C21 N2 C18 109.55(11)
C21 N2 C15 125.13(12)
C18 N2 C15 125.13(13)
C2 C1 N1 106.34(14)
C2 C1 C5 127.50(14)
N1 C1 C5 126.11(13)
C1 C2 C3 108.69(14)
C1 C2 H2A 125.7
C3 C2 H2A 125.7
C4 C3 C2 108.32(14)
C4 C3 H3A 125.8
C2 C3 H3A 125.8
C3 C4 N1 107.19(15)
C3 C4 C11 129.85(16)
N1 C4 C11 122.96(14)
C6 C5 C10 117.52(17)
C6 C5 C1 124.66(16)
C10 C5 C1 117.78(16)
C7 C6 C5 120.1(2)
C7 C6 H6A 120.0
C5 C6 H6A 120.0
C8 C7 C6 121.1(2)
C8 C7 H7A 119.5
C6 C7 H7A 119.5
C9 C8 C7 119.1(2)
C9 C8 H8A 120.5
C7 C8 H8A 120.5
C8 C9 C10 121.0(2)
C8 C9 H9A 119.5
C10 C9 H9A 119.5
C9 C10 C5 121.2(2)
C9 C10 H10A 119.4
C5 C10 H10A 119.4
C4 C11 H11A 109.5
C4 C11 H11B 109.5
H11A C11 H11B 109.5
C4 C11 H11C 109.5
H11A C11 H11C 109.5
H11B C11 H11C 109.5
C17 C12 C13 120.38(12)
C17 C12 N1 119.76(12)
C13 C12 N1 119.85(12)
C14 C13 C12 119.87(13)
C14 C13 H13A 120.1
C12 C13 H13A 120.1
C13 C14 C15 120.03(13)
C13 C14 H14A 120.0
C15 C14 H14A 120.0
C16 C15 C14 119.87(12)
C16 C15 N2 119.88(12)
C14 C15 N2 120.24(12)
C15 C16 C17 120.23(12)
C15 C16 H16A 119.9
C17 C16 H16A 119.9
C12 C17 C16 119.60(12)
C12 C17 H17A 120.2
C16 C17 H17A 120.2
C19 C18 N2 106.87(14)
C19 C18 C22 130.76(15)
N2 C18 C22 122.36(14)
C18 C19 C20 108.51(14)
C18 C19 H19A 125.7
C20 C19 H19A 125.7
C21 C20 C19 108.05(15)
C21 C20 H20A 126.0
C19 C20 H20A 126.0
C20 C21 N2 107.01(14)
C20 C21 C23 130.93(16)
N2 C21 C23 121.82(14)
C18 C22 H22A 109.5
C18 C22 H22B 109.5
H22A C22 H22B 109.5
C18 C22 H22C 109.5
H22A C22 H22C 109.5
H22B C22 H22C 109.5
C21 C23 H23A 109.5
C21 C23 H23B 109.5
H23A C23 H23B 109.5
C21 C23 H23C 109.5
H23A C23 H23C 109.5
H23B C23 H23C 109.5

loop_
_geom_bond_atom_site_label_1
_geom_bond_atom_site_label_2
_geom_bond_distance
N1 C4 1.3840(19)
N1 C1 1.395(2)
N1 C12 1.4353(16)
N2 C21 1.381(2)
N2 C18 1.3878(19)
N2 C15 1.4289(17)
C1 C2 1.375(2)
C1 C5 1.465(2)
C2 C3 1.398(2)
C2 H2A 0.9300
C3 C4 1.369(2)
C3 H3A 0.9300
C4 C11 1.489(3)
C5 C6 1.397(2)
C5 C10 1.397(3)
C6 C7 1.396(3)
C6 H6A 0.9300
C7 C8 1.374(4)
C7 H7A 0.9300
C8 C9 1.365(4)
C8 H8A 0.9300
C9 C10 1.378(3)
C9 H9A 0.9300
C10 H10A 0.9300
C11 H11A 0.9600
C11 H11B 0.9600
C11 H11C 0.9600
C12 C17 1.3834(18)
C12 C13 1.384(2)
C13 C14 1.380(2)
C13 H13A 0.9300
C14 C15 1.3890(19)
C14 H14A 0.9300
C15 C16 1.3817(19)
C16 C17 1.3851(18)
C16 H16A 0.9300
C17 H17A 0.9300
C18 C19 1.359(2)
C18 C22 1.489(2)
C19 C20 1.407(3)
C19 H19A 0.9300
C20 C21 1.366(2)
C20 H20A 0.9300
C21 C23 1.493(2)
C22 H22A 0.9600
C22 H22B 0.9600
C22 H22C 0.9600
C23 H23A 0.9600
C23 H23B 0.9600
C23 H23C 0.9600

loop_
_geom_torsion_atom_site_label_1
_geom_torsion_atom_site_label_2
_geom_torsion_atom_site_label_3
_geom_torsion_atom_site_label_4
_geom_torsion
C4 N1 C1 C2 -0.20(16)
C12 N1 C1 C2 174.37(13)
C4 N1 C1 C5 177.60(13)
C12 N1 C1 C5 -7.8(2)
N1 C1 C2 C3 0.00(16)
C5 C1 C2 C3 -177.75(14)
C1 C2 C3 C4 0.19(17)
C2 C3 C4 N1 -0.31(17)
C2 C3 C4 C11 179.18(17)
C1 N1 C4 C3 0.32(16)
C12 N1 C4 C3 -174.49(13)
C1 N1 C4 C11 -179.22(15)
C12 N1 C4 C11 6.0(2)
C2 C1 C5 C6 155.37(16)
N1 C1 C5 C6 -22.0(2)
C2 C1 C5 C10 -22.5(2)
N1 C1 C5 C10 160.19(15)
C10 C5 C6 C7 -2.4(2)
C1 C5 C6 C7 179.77(16)
C5 C6 C7 C8 1.9(3)
C6 C7 C8 C9 0.3(3)
C7 C8 C9 C10 -2.0(4)
C8 C9 C10 C5 1.4(3)
C6 C5 C10 C9 0.8(3)
C1 C5 C10 C9 178.79(16)
C4 N1 C12 C17 108.26(17)
C1 N1 C12 C17 -65.6(2)
C4 N1 C12 C13 -72.1(2)
C1 N1 C12 C13 114.03(18)
C17 C12 C13 C14 0.2(3)
N1 C12 C13 C14 -179.42(16)
C12 C13 C14 C15 1.1(3)
C13 C14 C15 C16 -1.5(3)
C13 C14 C15 N2 177.47(16)
C21 N2 C15 C16 104.93(18)
C18 N2 C15 C16 -69.6(2)
C21 N2 C15 C14 -74.0(2)
C18 N2 C15 C14 111.45(18)
C14 C15 C16 C17 0.5(3)
N2 C15 C16 C17 -178.44(14)
C13 C12 C17 C16 -1.2(3)
N1 C12 C17 C16 178.46(15)
C15 C16 C17 C12 0.8(2)
C21 N2 C18 C19 0.15(18)
C15 N2 C18 C19 175.42(14)
C21 N2 C18 C22 178.77(15)
C15 N2 C18 C22 -6.0(2)
N2 C18 C19 C20 0.38(19)
C22 C18 C19 C20 -178.07(18)
C18 C19 C20 C21 -0.8(2)
C19 C20 C21 N2 0.86(19)
C19 C20 C21 C23 -173.48(18)
C18 N2 C21 C20 -0.64(18)
C15 N2 C21 C20 -175.90(13)
C18 N2 C21 C23 174.34(15)
C15 N2 C21 C23 -0.9(2)
